data_4510382
loop_
_publ_author_name
'Carter, Kelsey K.'
'Rycenga, Halley B.'
'McNeil, Anne J.'

_publ_section_title
;
 Improving Hg-Triggered Gelation via Structural Modifications.
;
_journal_issue 12
_journal_name_full 'Langmuir : the ACS journal of surfaces and colloids'
_journal_page_first 3522
_journal_page_last 3527
_journal_paper_doi 10.1021/la404567b
_journal_volume 30
_journal_year 2014
_chemical_formula_moiety 'C16 H14 Hg N4 O4, 3(H2 O)'
_chemical_formula_sum 'C16 H20 Hg N4 O7'
_chemical_formula_weight 580.95
_chemical_name_systematic
; 
 ? 
;
_space_group_IT_number 4
_symmetry_cell_setting monoclinic
_symmetry_space_group_name_Hall 'P 2yb'
_symmetry_space_group_name_H-M 'P 1 21 1'
_atom_sites_solution_hydrogens geom
_atom_sites_solution_primary direct
_atom_sites_solution_secondary difmap
_audit_creation_method SHELXL-97
_cell_angle_alpha 90.00
_cell_angle_beta 106.968(8)
_cell_angle_gamma 90.00
_cell_formula_units_Z 2
_cell_length_a 6.72740(10)
_cell_length_b 17.3472(3)
_cell_length_c 8.5768(6)
_cell_measurement_reflns_used 3812
_cell_measurement_temperature 85(2)
_cell_measurement_theta_max 68.20
_cell_measurement_theta_min 5.10
_cell_volume 957.35(8)
_computing_cell_refinement 'CrystalClear-SM Expert 2.0 r12'
_computing_data_collection 'CrystalClear-SM Expert 2.0 r12 (Rigaku, 2011)'
_computing_data_reduction 'CrystalClear-SM Expert 2.0 r12'
_computing_molecular_graphics 'Bruker SHELXTL'
_computing_publication_material 'Bruker SHELXTL'
_computing_structure_refinement 'SHELXL-97 (Sheldrick, 1997)'
_computing_structure_solution 'SHELXS-97 (Sheldrick, 1990)'
_diffrn_ambient_temperature 85(2)
_diffrn_detector_area_resol_mean 14.629
_diffrn_measured_fraction_theta_full 1.000
_diffrn_measured_fraction_theta_max 1.000
_diffrn_measurement_device_type 'Rigaku Saturn70 CCD'
_diffrn_measurement_method \w
_diffrn_radiation_monochromator confocal
_diffrn_radiation_source 'micro-focus rotating anode'
_diffrn_radiation_type CuK\a
_diffrn_radiation_wavelength 1.54187
_diffrn_reflns_av_R_equivalents 0.0451
_diffrn_reflns_av_sigmaI/netI 0.0335
_diffrn_reflns_limit_h_max 8
_diffrn_reflns_limit_h_min -8
_diffrn_reflns_limit_k_max 20
_diffrn_reflns_limit_k_min -20
_diffrn_reflns_limit_l_max 10
_diffrn_reflns_limit_l_min -10
_diffrn_reflns_number 19699
_diffrn_reflns_theta_full 68.24
_diffrn_reflns_theta_max 68.24
_diffrn_reflns_theta_min 5.10
_exptl_absorpt_coefficient_mu 14.847
_exptl_absorpt_correction_T_max 0.328
_exptl_absorpt_correction_T_min 0.255
_exptl_absorpt_correction_type multi-scan
_exptl_absorpt_process_details
; 
    Higashi, T. (1995). Program for Absorption Correction. 
    Rigaku Corporation, Tokyo, Japan. 
;
_exptl_crystal_colour colorless
_exptl_crystal_density_diffrn 2.015
_exptl_crystal_density_method 'not measured'
_exptl_crystal_description plate
_exptl_crystal_F_000 560
_exptl_crystal_size_max 0.08
_exptl_crystal_size_mid 0.08
_exptl_crystal_size_min 0.06
_refine_diff_density_max 0.802
_refine_diff_density_min -0.533
_refine_diff_density_rms 0.081
_refine_ls_abs_structure_details 'Flack H D (1983), Acta Cryst. A39, 876-881'
_refine_ls_abs_structure_Flack -0.017(6)
_refine_ls_extinction_coef 0.00042(5)
_refine_ls_extinction_expression Fc^*^=kFc[1+0.001xFc^2^\l^3^/sin(2\q)]^-1/4^
_refine_ls_extinction_method SHELXL
_refine_ls_goodness_of_fit_ref 1.041
_refine_ls_hydrogen_treatment mixed
_refine_ls_matrix_type full
_refine_ls_number_parameters 294
_refine_ls_number_reflns 3488
_refine_ls_number_restraints 5
_refine_ls_restrained_S_all 1.040
_refine_ls_R_factor_all 0.0157
_refine_ls_R_factor_gt 0.0156
_refine_ls_shift/su_max 0.002
_refine_ls_shift/su_mean 0.000
_refine_ls_structure_factor_coef Fsqd
_refine_ls_weighting_details 'calc w=1/[\s^2^(Fo^2^)+(0.0103P)^2^+0.0000P] where P=(Fo^2^+2Fc^2^)/3'
_refine_ls_weighting_scheme calc
_refine_ls_wR_factor_gt 0.0368
_refine_ls_wR_factor_ref 0.0369
_reflns_number_gt 3461
_reflns_number_total 3488
_reflns_threshold_expression >2sigma(I)
_cod_data_source_file la404567b_si_003.cif
_cod_data_source_block broxhg
_cod_original_cell_volume 957.35(7)
_cod_original_sg_symbol_H-M 'P 2(1)'
_cod_database_code 4510382

loop_
_symmetry_equiv_pos_as_xyz
'x, y, z'
'-x, y+1/2, -z'

loop_
_atom_site_label
_atom_site_type_symbol
_atom_site_fract_x
_atom_site_fract_y
_atom_site_fract_z
_atom_site_U_iso_or_equiv
_atom_site_adp_type
_atom_site_occupancy
_atom_site_symmetry_multiplicity
_atom_site_calc_flag
_atom_site_refinement_flags
Hg1 Hg 0.198792(14) 0.269702(13) 0.013463(10) 0.01073(5) Uani 1 1 d .
N1 N 0.3367(3) 0.2673(4) 0.2624(3) 0.0111(5) Uani 1 1 d .
N2 N 0.4601(4) 0.24983(14) 0.5995(3) 0.0110(7) Uani 1 1 d .
N3 N 0.0594(3) 0.2716(4) -0.2362(3) 0.0120(5) Uani 1 1 d .
N4 N -0.0709(4) 0.29020(15) -0.5729(4) 0.0116(7) Uani 1 1 d .
O1 O 0.5351(4) 0.22728(15) -0.0623(3) 0.0178(5) Uani 1 1 d .
H1A H 0.634(7) 0.252(3) -0.006(5) 0.026(12) Uiso 1 1 d .
H1B H 0.521(6) 0.231(2) -0.161(5) 0.015(10) Uiso 1 1 d .
O2 O -0.1446(4) 0.31912(15) 0.0927(3) 0.0169(5) Uani 1 1 d D
H2C H -0.114(7) 0.311(2) 0.188(3) 0.020(11) Uiso 1 1 d D
H2B H -0.173(8) 0.3635(13) 0.074(6) 0.032(13) Uiso 1 1 d D
O3 O 0.2156(4) 0.14535(14) 0.2370(3) 0.0181(5) Uani 1 1 d .
O4 O 0.1686(4) 0.39548(13) -0.2087(3) 0.0165(5) Uani 1 1 d .
O5 O 0.7815(6) 0.46868(18) 0.0471(5) 0.0379(8) Uani 1 1 d D
H5B H 0.863(6) 0.487(3) 0.006(5) 0.023(12) Uiso 1 1 d D
H5C H 0.682(6) 0.497(3) 0.022(6) 0.033(17) Uiso 1 1 d D
O6 O 0.5294(5) 0.06785(19) -0.0643(4) 0.0327(7) Uani 1 1 d .
H6B H 0.616(17) 0.033(6) -0.028(12) 0.12(4) Uiso 1 1 d .
H6C H 0.540(10) 0.121(4) -0.044(7) 0.065(19) Uiso 1 1 d .
O7 O 0.0596(4) 0.53110(18) -0.1001(3) 0.0201(6) Uani 1 1 d .
H7B H 0.002(7) 0.567(3) -0.168(6) 0.027(12) Uiso 1 1 d .
H7C H 0.070(7) 0.498(3) -0.152(6) 0.025(14) Uiso 1 1 d .
C1 C 0.3048(6) 0.1986(2) 0.3257(4) 0.0129(7) Uani 1 1 d .
C2 C 0.3771(6) 0.1934(2) 0.5043(4) 0.0132(7) Uani 1 1 d .
H2A H 0.3618 0.1454 0.5530 0.016 Uiso 1 1 calc R
C3 C 0.4901(5) 0.3199(2) 0.5302(4) 0.0106(7) Uani 1 1 d .
C4 C 0.5805(5) 0.3822(2) 0.6310(4) 0.0143(7) Uani 1 1 d .
H4B H 0.6189 0.3767 0.7462 0.017 Uiso 1 1 calc R
C5 C 0.6132(5) 0.4507(2) 0.5628(4) 0.0173(7) Uani 1 1 d .
H5A H 0.6735 0.4929 0.6308 0.021 Uiso 1 1 calc R
C6 C 0.5578(5) 0.4586(2) 0.3927(4) 0.0181(7) Uani 1 1 d .
H6A H 0.5840 0.5060 0.3465 0.022 Uiso 1 1 calc R
C7 C 0.4654(5) 0.3984(2) 0.2910(4) 0.0144(7) Uani 1 1 d .
H7A H 0.4268 0.4046 0.1760 0.017 Uiso 1 1 calc R
C8 C 0.4295(6) 0.32841(19) 0.3592(4) 0.0097(7) Uani 1 1 d .
C9 C 0.0823(6) 0.3412(2) -0.2988(4) 0.0133(7) Uani 1 1 d .
C10 C 0.0106(6) 0.3471(2) -0.4764(4) 0.0126(7) Uani 1 1 d .
H10A H 0.0243 0.3954 -0.5244 0.015 Uiso 1 1 calc R
C11 C -0.0940(5) 0.2201(2) -0.5042(4) 0.0100(7) Uani 1 1 d .
C12 C -0.1814(5) 0.1576(2) -0.6056(4) 0.0149(7) Uani 1 1 d .
H12A H -0.2286 0.1643 -0.7204 0.018 Uiso 1 1 calc R
C13 C -0.1987(5) 0.0870(2) -0.5394(5) 0.0192(8) Uani 1 1 d .
H13A H -0.2579 0.0451 -0.6087 0.023 Uiso 1 1 calc R
C14 C -0.1298(6) 0.0760(2) -0.3703(5) 0.0197(8) Uani 1 1 d .
H14A H -0.1415 0.0267 -0.3259 0.024 Uiso 1 1 calc R
C15 C -0.0445(5) 0.1369(2) -0.2674(4) 0.0160(7) Uani 1 1 d .
H15A H 0.0011 0.1295 -0.1526 0.019 Uiso 1 1 calc R
C16 C -0.0264(6) 0.2092(2) -0.3340(4) 0.0126(7) Uani 1 1 d .

loop_
_atom_site_aniso_label
_atom_site_aniso_U_11
_atom_site_aniso_U_22
_atom_site_aniso_U_33
_atom_site_aniso_U_23
_atom_site_aniso_U_13
_atom_site_aniso_U_12
Hg1 0.01112(7) 0.01332(7) 0.00762(7) -0.00093(7) 0.00252(4) 0.00026(7)
N1 0.0102(10) 0.0151(13) 0.0068(10) -0.003(3) 0.0004(8) 0.001(2)
N2 0.0099(12) 0.013(2) 0.0117(13) 0.0028(10) 0.0049(10) 0.0035(10)
N3 0.0103(10) 0.0158(11) 0.0091(10) 0.001(3) 0.0018(8) -0.001(3)
N4 0.0110(13) 0.0110(19) 0.0136(13) 0.0008(10) 0.0050(11) 0.0039(10)
O1 0.0154(13) 0.0280(14) 0.0104(13) 0.0019(11) 0.0043(10) -0.0015(11)
O2 0.0184(13) 0.0205(14) 0.0116(12) 0.0030(10) 0.0043(10) 0.0049(10)
O3 0.0190(12) 0.0176(12) 0.0180(12) -0.0052(10) 0.0059(10) -0.0052(10)
O4 0.0172(12) 0.0127(12) 0.0179(12) -0.0058(10) 0.0026(10) -0.0007(10)
O5 0.046(2) 0.0218(16) 0.060(2) 0.0086(15) 0.0383(19) 0.0039(15)
O6 0.0277(16) 0.0236(15) 0.0441(18) -0.0049(14) 0.0063(13) -0.0004(13)
O7 0.0241(14) 0.0145(13) 0.0223(14) -0.0007(13) 0.0079(11) 0.0017(12)
C1 0.0091(17) 0.0174(19) 0.0137(17) -0.0007(14) 0.0054(14) 0.0011(14)
C2 0.0083(17) 0.0179(18) 0.0155(17) 0.0028(14) 0.0068(13) 0.0028(15)
C3 0.0060(16) 0.0153(18) 0.0127(18) -0.0007(14) 0.0065(14) 0.0011(14)
C4 0.0124(16) 0.0218(18) 0.0083(16) -0.0022(13) 0.0025(13) 0.0022(14)
C5 0.0152(16) 0.0148(17) 0.0214(18) -0.0086(14) 0.0046(14) 0.0013(13)
C6 0.0190(18) 0.0126(17) 0.0225(18) 0.0020(14) 0.0058(14) 0.0002(13)
C7 0.0149(16) 0.0160(17) 0.0132(16) 0.0023(13) 0.0058(13) 0.0032(13)
C8 0.0090(16) 0.0139(16) 0.0068(16) -0.0007(12) 0.0031(13) 0.0035(14)
C9 0.0073(17) 0.0186(19) 0.0163(18) 0.0011(15) 0.0069(14) 0.0065(15)
C10 0.0125(17) 0.0142(17) 0.0140(17) 0.0030(13) 0.0083(14) 0.0043(14)
C11 0.0063(16) 0.0114(18) 0.0155(17) -0.0006(14) 0.0082(14) 0.0024(13)
C12 0.0129(16) 0.0216(18) 0.0102(16) -0.0047(13) 0.0033(13) -0.0006(14)
C13 0.018(2) 0.019(2) 0.0211(17) -0.0044(15) 0.0069(15) -0.0043(13)
C14 0.0192(18) 0.0168(17) 0.0241(18) 0.0027(14) 0.0079(15) -0.0030(14)
C15 0.0147(16) 0.0184(18) 0.0159(17) 0.0011(14) 0.0060(14) 0.0001(14)
C16 0.0047(16) 0.0173(17) 0.0151(17) 0.0009(14) 0.0020(14) 0.0037(15)

loop_
_atom_type_symbol
_atom_type_description
_atom_type_scat_dispersion_real
_atom_type_scat_dispersion_imag
_atom_type_scat_source
C C 0.0181 0.0091 'International Tables Vol C Tables 4.2.6.8 and 6.1.1.4'
H H 0.0000 0.0000 'International Tables Vol C Tables 4.2.6.8 and 6.1.1.4'
N N 0.0311 0.0180 'International Tables Vol C Tables 4.2.6.8 and 6.1.1.4'
O O 0.0492 0.0322 'International Tables Vol C Tables 4.2.6.8 and 6.1.1.4'
Hg Hg -4.2923 7.6849 'International Tables Vol C Tables 4.2.6.8 and 6.1.1.4'

loop_
_geom_angle_atom_site_label_1
_geom_angle_atom_site_label_2
_geom_angle_atom_site_label_3
_geom_angle
N1 Hg1 N3 179.7(3)
N1 Hg1 O1 95.18(10)
N3 Hg1 O1 84.94(10)
N1 Hg1 O2 84.63(10)
N3 Hg1 O2 95.26(10)
O1 Hg1 O2 177.90(8)
C1 N1 C8 122.2(3)
C1 N1 Hg1 110.9(3)
C8 N1 Hg1 126.5(4)
C2 N2 C3 118.7(3)
C9 N3 C16 122.2(3)
C9 N3 Hg1 110.9(4)
C16 N3 Hg1 126.5(4)
C10 N4 C11 118.4(3)
O3 C1 N1 121.1(3)
O3 C1 C2 123.3(3)
N1 C1 C2 115.5(3)
N2 C2 C1 124.2(3)
N2 C3 C4 119.9(3)
N2 C3 C8 120.1(3)
C4 C3 C8 120.0(3)
C5 C4 C3 119.9(3)
C4 C5 C6 120.1(3)
C7 C6 C5 121.0(3)
C6 C7 C8 119.5(3)
N1 C8 C7 121.2(3)
N1 C8 C3 119.2(3)
C7 C8 C3 119.5(3)
O4 C9 N3 121.0(3)
O4 C9 C10 123.0(3)
N3 C9 C10 115.9(3)
N4 C10 C9 124.0(3)
N4 C11 C12 119.7(3)
N4 C11 C16 121.2(3)
C12 C11 C16 119.1(4)
C13 C12 C11 120.3(3)
C12 C13 C14 120.6(3)
C15 C14 C13 120.3(3)
C14 C15 C16 119.4(3)
N3 C16 C15 121.6(3)
N3 C16 C11 118.2(3)
C15 C16 C11 120.3(3)

loop_
_geom_bond_atom_site_label_1
_geom_bond_atom_site_label_2
_geom_bond_distance
Hg1 N1 2.065(2)
Hg1 N3 2.072(2)
Hg1 O1 2.635(3)
Hg1 O2 2.730(3)
N1 C1 1.353(8)
N1 C8 1.378(7)
N2 C2 1.293(4)
N2 C3 1.393(4)
N3 C9 1.349(8)
N3 C16 1.388(7)
N4 C10 1.302(5)
N4 C11 1.379(5)
O3 C1 1.235(4)
O4 C9 1.249(4)
C1 C2 1.468(5)
C3 C4 1.406(5)
C3 C8 1.411(5)
C4 C5 1.371(5)
C5 C6 1.403(5)
C6 C7 1.386(5)
C7 C8 1.399(5)
C9 C10 1.461(5)
C11 C12 1.407(5)
C11 C16 1.410(5)
C12 C13 1.368(6)
C13 C14 1.400(5)
C14 C15 1.389(5)
C15 C16 1.397(5)

loop_
_geom_hbond_atom_site_label_D
_geom_hbond_atom_site_label_H
_geom_hbond_atom_site_label_A
_geom_hbond_distance_DH
_geom_hbond_distance_HA
_geom_hbond_distance_DA
_geom_hbond_angle_DHA
_geom_hbond_site_symmetry_A
O1 H1A O2 0.82(5) 1.89(5) 2.697(4) 170(4) 1_655
O1 H1B N2 0.83(4) 2.00(4) 2.822(4) 173(4) 1_554
O2 H2C N4 0.796(19) 2.02(2) 2.809(4) 174(5) 1_556
O2 H2B O5 0.797(19) 1.85(2) 2.649(4) 175(5) 1_455
O5 H5B O7 0.80(2) 1.96(2) 2.765(5) 179(5) 1_655
O5 H5C O6 0.80(2) 2.00(3) 2.745(5) 155(5) 2_655
O6 H6B O7 0.83(11) 2.14(11) 2.787(4) 134(10) 2_645
O6 H6C O1 0.93(7) 1.86(7) 2.766(4) 165(5) .
O7 H7B O3 0.86(5) 1.96(5) 2.732(4) 149(5) 2
